data_7705038
loop_
_publ_author_name
'Do, Thomas H.'
'Brown, Seth N.'

_publ_section_title
;
 Synthesis, dynamics and redox properties of eight-coordinate zirconium
 catecholate complexes.
;
_journal_issue 33
_journal_name_full 'Dalton transactions (Cambridge, England : 2003)'
_journal_page_first 11648
_journal_page_last 11656
_journal_paper_doi 10.1039/d0dt02487b
_journal_volume 49
_journal_year 2020
_chemical_formula_moiety 'C90 H108 N4 O10 Zr, 3(C H Cl3), C6 H14'
_chemical_formula_sum 'C99 H125 Cl9 N4 O10 Zr'
_chemical_formula_weight 1941.37
_chemical_name_common '(XbicH2)2Zr . 3 CHCl3 . C6H14'
_chemical_name_systematic
'Bis(9,9-dimethylxanthene-4,5-bis(4,6-di-tert-butylcatecholatoaldiminium))zirconium(IV) tri-chloroform mono-hexane solvate'
_space_group_crystal_system monoclinic
_space_group_IT_number 15
_space_group_name_Hall '-C 2yc'
_space_group_name_H-M_alt 'C 1 2/c 1'
_atom_sites_solution_hydrogens mixed
_atom_sites_solution_primary direct
_atom_sites_solution_secondary difmap
_audit_creation_method SHELXL-2016/4
_audit_update_record
;
2020-07-12 deposited with the CCDC.	2020-08-05 downloaded from the CCDC.
;
_cell_angle_alpha 90
_cell_angle_beta 133.9561(12)
_cell_angle_gamma 90
_cell_formula_units_Z 4
_cell_length_a 35.0034(17)
_cell_length_b 15.2378(7)
_cell_length_c 24.6829(12)
_cell_measurement_reflns_used 9887
_cell_measurement_temperature 120(2)
_cell_measurement_theta_max 29.216
_cell_measurement_theta_min 2.245
_cell_volume 9477.3(8)
_computing_cell_refinement 'Bruker SAINT (Bruker, 2015)'
_computing_data_collection 'Bruker APEX-3 (Bruker, 2015)'
_computing_data_reduction 'Bruker SAINT (Bruker, 2015)'
_computing_molecular_graphics 'Bruker XP (Bruker, 2015)'
_computing_publication_material 'CIFTAB (Sheldrick, 2008)'
_computing_structure_refinement 'SHELXL-2016/4 (Sheldrick, 2016)'
_computing_structure_solution 'SHELXT-2014/2 (Sheldrick, 2015)'
_diffrn_ambient_temperature 120(2)
_diffrn_detector_area_resol_mean 8.33
_diffrn_measured_fraction_theta_full 1.000
_diffrn_measured_fraction_theta_max 0.999
_diffrn_measurement_device_type 'Bruker Kappa X8-APEX-II'
_diffrn_measurement_method 'combination of \w and \f-scans'
_diffrn_radiation_monochromator graphite
_diffrn_radiation_source 'fine-focus sealed tube'
_diffrn_radiation_type MoK\a
_diffrn_radiation_wavelength 0.71073
_diffrn_reflns_av_R_equivalents 0.0308
_diffrn_reflns_av_unetI/netI 0.0213
_diffrn_reflns_Laue_measured_fraction_full 1.000
_diffrn_reflns_Laue_measured_fraction_max 0.999
_diffrn_reflns_limit_h_max 48
_diffrn_reflns_limit_h_min -47
_diffrn_reflns_limit_k_max 20
_diffrn_reflns_limit_k_min -20
_diffrn_reflns_limit_l_max 33
_diffrn_reflns_limit_l_min -33
_diffrn_reflns_number 99143
_diffrn_reflns_point_group_measured_fraction_full 1.000
_diffrn_reflns_point_group_measured_fraction_max 0.999
_diffrn_reflns_theta_full 25.242
_diffrn_reflns_theta_max 29.333
_diffrn_reflns_theta_min 1.562
_exptl_absorpt_coefficient_mu 0.430
_exptl_absorpt_correction_T_max 0.7458
_exptl_absorpt_correction_T_min 0.7096
_exptl_absorpt_correction_type multi-scan
_exptl_absorpt_process_details
;
L. Krause, R. Herbst-Irmer, G. M. Sheldrick & D. Stalke. J. Appl.
Cryst., 2015, 48, 3.
;
_exptl_crystal_colour blue
_exptl_crystal_density_diffrn 1.361
_exptl_crystal_density_method 'not measured'
_exptl_crystal_description block
_exptl_crystal_F_000 4080
_exptl_crystal_recrystallization_method 'Crystals deposited from solvent layering of CHCl3 and hexanes.'
_exptl_crystal_size_max 0.341
_exptl_crystal_size_mid 0.261
_exptl_crystal_size_min 0.255
_exptl_transmission_factor_max 0.7458
_exptl_transmission_factor_min 0.7096
_refine_diff_density_max 0.861
_refine_diff_density_min -0.752
_refine_diff_density_rms 0.074
_refine_ls_extinction_method none
_refine_ls_goodness_of_fit_ref 1.051
_refine_ls_hydrogen_treatment mixed
_refine_ls_matrix_type full
_refine_ls_number_parameters 528
_refine_ls_number_reflns 12983
_refine_ls_number_restraints 0
_refine_ls_restrained_S_all 1.051
_refine_ls_R_factor_all 0.0504
_refine_ls_R_factor_gt 0.0406
_refine_ls_shift/su_max 0.001
_refine_ls_shift/su_mean 0.000
_refine_ls_structure_factor_coef Fsqd
_refine_ls_weighting_details 'w=1/[\s^2^(Fo^2^)+(0.0519P)^2^+21.2066P] where P=(Fo^2^+2Fc^2^)/3'
_refine_ls_weighting_scheme calc
_refine_ls_wR_factor_gt 0.1077
_refine_ls_wR_factor_ref 0.1151
_reflns_Friedel_coverage 0.000
_reflns_number_gt 11050
_reflns_number_total 12983
_reflns_threshold_expression 'I > 2\s(I)'
_cod_data_source_file d0dt02487b2.cif
_cod_data_source_block zrxbic_sq
_cod_depositor_comments 'Adding full bibliography for 7705037--7705038.cif.'
_cod_original_sg_symbol_H-M 'C 2/c'
_cod_database_code 7705038
_shelx_shelxl_version_number 2016/4
_shelx_space_group_comment
;
The symmetry employed for this shelxl refinement is uniquely defined
by the following loop, which should always be used as a source of
symmetry information in preference to the above space-group names.
They are only intended as comments.
;
_shelx_estimated_absorpt_t_min 0.893
_shelx_estimated_absorpt_t_max 0.918

loop_
_space_group_symop_operation_xyz
'x, y, z'
'-x, y, -z+1/2'
'x+1/2, y+1/2, z'
'-x+1/2, y+1/2, -z+1/2'
'-x, -y, -z'
'x, -y, z-1/2'
'-x+1/2, -y+1/2, -z'
'x+1/2, -y+1/2, z-1/2'

loop_
_atom_site_label
_atom_site_type_symbol
_atom_site_fract_x
_atom_site_fract_y
_atom_site_fract_z
_atom_site_U_iso_or_equiv
_atom_site_adp_type
_atom_site_occupancy
_atom_site_site_symmetry_order
_atom_site_calc_flag
_atom_site_refinement_flags_posn
_atom_site_refinement_flags_adp
_atom_site_refinement_flags_occupancy
_atom_site_disorder_assembly
_atom_site_disorder_group
ZR Zr 0.500000 0.09713(2) 0.250000 0.01031(6) Uani 1 2 d S T P . .
O1 O 0.46492(5) -0.00784(8) 0.16990(7) 0.0165(2) Uani 1 1 d . . . . .
H1 H 0.3901(10) 0.0634(17) 0.2450(14) 0.027(6) Uiso 1 1 d . . . . .
O2 O 0.42890(5) 0.04440(8) 0.22443(7) 0.0146(2) Uani 1 1 d . . . . .
H2 H 0.3917(10) 0.2577(17) 0.1871(14) 0.027(6) Uiso 1 1 d . . . . .
O3 O 0.49653(5) 0.15191(8) 0.16663(7) 0.0152(2) Uani 1 1 d . . . . .
O4 O 0.43750(5) 0.20121(8) 0.18605(7) 0.0148(2) Uani 1 1 d . . . . .
O5 O 0.34516(5) 0.20760(8) 0.22944(7) 0.0166(2) Uani 1 1 d . . . . .
N1 N 0.36744(6) 0.03540(10) 0.24413(8) 0.0161(3) Uani 1 1 d . . . . .
N2 N 0.36903(6) 0.30033(10) 0.16220(8) 0.0166(3) Uani 1 1 d . . . . .
C11 C 0.43405(6) -0.06479(11) 0.16480(9) 0.0150(3) Uani 1 1 d . . . . .
C12 C 0.41332(6) -0.03312(11) 0.19457(9) 0.0136(3) Uani 1 1 d . . . . .
C13 C 0.37668(6) -0.08343(11) 0.18977(9) 0.0157(3) Uani 1 1 d . . . . .
C14 C 0.36344(7) -0.17106(12) 0.15865(9) 0.0182(3) Uani 1 1 d . . . . .
C15 C 0.38533(7) -0.19785(12) 0.13248(10) 0.0200(3) Uani 1 1 d . . . . .
H15 H 0.376871 -0.255388 0.112117 0.024 Uiso 1 1 calc R U . . .
C16 C 0.41975(7) -0.14724(12) 0.13296(9) 0.0172(3) Uani 1 1 d . . . . .
C17 C 0.44032(8) -0.18363(13) 0.09935(10) 0.0227(4) Uani 1 1 d . . . . .
C171 C 0.42039(12) -0.27695(16) 0.06848(16) 0.0424(6) Uani 1 1 d . . . . .
H17A H 0.431782 -0.316007 0.109011 0.064 Uiso 1 1 calc R U . . .
H17B H 0.381556 -0.276735 0.028158 0.064 Uiso 1 1 calc R U . . .
H17C H 0.435110 -0.297759 0.048527 0.064 Uiso 1 1 calc R U . . .
C172 C 0.42216(10) -0.12427(16) 0.03543(13) 0.0355(5) Uani 1 1 d . . . . .
H17D H 0.383294 -0.122054 -0.003489 0.053 Uiso 1 1 calc R U . . .
H17E H 0.436275 -0.065027 0.054900 0.053 Uiso 1 1 calc R U . . .
H17F H 0.435216 -0.147534 0.013755 0.053 Uiso 1 1 calc R U . . .
C173 C 0.50075(9) -0.18729(18) 0.16004(12) 0.0371(5) Uani 1 1 d . . . . .
H17G H 0.512305 -0.225527 0.201083 0.056 Uiso 1 1 calc R U . . .
H17H H 0.513867 -0.210603 0.138463 0.056 Uiso 1 1 calc R U . . .
H17I H 0.514927 -0.128096 0.179607 0.056 Uiso 1 1 calc R U . . .
C18 C 0.32806(8) -0.23348(13) 0.15670(11) 0.0233(4) Uani 1 1 d . . . . .
C181 C 0.35321(8) -0.25299(13) 0.23717(11) 0.0248(4) Uani 1 1 d . . . . .
H18A H 0.357626 -0.198022 0.261630 0.037 Uiso 1 1 calc R U . . .
H18B H 0.330034 -0.292615 0.234820 0.037 Uiso 1 1 calc R U . . .
H18C H 0.387924 -0.280737 0.266164 0.037 Uiso 1 1 calc R U . . .
C182 C 0.27138(8) -0.19722(17) 0.10729(12) 0.0355(5) Uani 1 1 d . . . . .
H18D H 0.272743 -0.140008 0.126719 0.053 Uiso 1 1 calc R U . . .
H18E H 0.255096 -0.190544 0.055444 0.053 Uiso 1 1 calc R U . . .
H18F H 0.250216 -0.238019 0.108258 0.053 Uiso 1 1 calc R U . . .
C183 C 0.32267(10) -0.32242(15) 0.12299(13) 0.0372(5) Uani 1 1 d . . . . .
H18G H 0.299965 -0.361059 0.122330 0.056 Uiso 1 1 calc R U . . .
H18H H 0.306752 -0.313969 0.071473 0.056 Uiso 1 1 calc R U . . .
H18I H 0.357827 -0.349128 0.153589 0.056 Uiso 1 1 calc R U . . .
C19 C 0.35593(7) -0.04440(12) 0.21587(10) 0.0170(3) Uani 1 1 d . . . . .
H19 H 0.3306(9) -0.0724(16) 0.2123(13) 0.022(6) Uiso 1 1 d . . . . .
C21 C 0.45903(6) 0.20792(11) 0.11667(9) 0.0142(3) Uani 1 1 d . . . . .
C22 C 0.42689(6) 0.23717(11) 0.12917(9) 0.0137(3) Uani 1 1 d . . . . .
C23 C 0.38602(7) 0.30082(11) 0.08248(9) 0.0156(3) Uani 1 1 d . . . . .
C24 C 0.37516(7) 0.33401(12) 0.01779(9) 0.0170(3) Uani 1 1 d . . . . .
C25 C 0.40558(7) 0.30080(12) 0.00667(10) 0.0193(3) Uani 1 1 d . . . . .
H25 H 0.398632 0.321844 -0.035699 0.023 Uiso 1 1 calc R U . . .
C26 C 0.44678(7) 0.23741(12) 0.05302(10) 0.0183(3) Uani 1 1 d . . . . .
C27 C 0.47633(8) 0.20102(16) 0.03296(11) 0.0287(4) Uani 1 1 d . . . . .
C271 C 0.53506(9) 0.2246(2) 0.09514(14) 0.0430(6) Uani 1 1 d . . . . .
H27A H 0.554096 0.201290 0.082385 0.064 Uiso 1 1 calc R U . . .
H27B H 0.538971 0.288543 0.100114 0.064 Uiso 1 1 calc R U . . .
H27C H 0.549814 0.199032 0.142843 0.064 Uiso 1 1 calc R U . . .
C272 C 0.45481(11) 0.2367(2) -0.04192(14) 0.0528(8) Uani 1 1 d . . . . .
H27D H 0.417087 0.221991 -0.082327 0.079 Uiso 1 1 calc R U . . .
H27E H 0.459127 0.300619 -0.038581 0.079 Uiso 1 1 calc R U . . .
H27F H 0.474449 0.210385 -0.052755 0.079 Uiso 1 1 calc R U . . .
C273 C 0.47008(12) 0.10087(18) 0.02575(15) 0.0435(6) Uani 1 1 d . . . . .
H27G H 0.432370 0.085826 -0.014172 0.065 Uiso 1 1 calc R U . . .
H27H H 0.489175 0.076938 0.013271 0.065 Uiso 1 1 calc R U . . .
H27I H 0.484715 0.075893 0.073554 0.065 Uiso 1 1 calc R U . . .
C28 C 0.33101(7) 0.40057(13) -0.03754(11) 0.0225(4) Uani 1 1 d . . . . .
C281 C 0.27675(8) 0.36230(16) -0.07439(12) 0.0303(4) Uani 1 1 d . . . . .
H28A H 0.248798 0.405224 -0.109627 0.045 Uiso 1 1 calc R U . . .
H28B H 0.270002 0.308441 -0.101613 0.045 Uiso 1 1 calc R U . . .
H28C H 0.276967 0.348888 -0.035346 0.045 Uiso 1 1 calc R U . . .
C282 C 0.34158(10) 0.48958(14) 0.00038(13) 0.0345(5) Uani 1 1 d . . . . .
H28D H 0.312612 0.530226 -0.036633 0.052 Uiso 1 1 calc R U . . .
H28E H 0.343679 0.481339 0.041769 0.052 Uiso 1 1 calc R U . . .
H28F H 0.375166 0.513808 0.020145 0.052 Uiso 1 1 calc R U . . .
C283 C 0.32632(9) 0.42049(16) -0.10319(12) 0.0310(5) Uani 1 1 d . . . . .
H28G H 0.297795 0.463129 -0.137220 0.046 Uiso 1 1 calc R U . . .
H28H H 0.359924 0.444786 -0.083322 0.046 Uiso 1 1 calc R U . . .
H28I H 0.318258 0.366211 -0.130768 0.046 Uiso 1 1 calc R U . . .
C29 C 0.36023(7) 0.33008(11) 0.10395(10) 0.0171(3) Uani 1 1 d . . . . .
H29 H 0.3356(9) 0.3775(15) 0.0791(13) 0.022(6) Uiso 1 1 d . . . . .
C31 C 0.34732(7) 0.06934(12) 0.27319(9) 0.0170(3) Uani 1 1 d . . . . .
C32 C 0.33546(6) 0.15858(12) 0.26575(9) 0.0164(3) Uani 1 1 d . . . . .
C33 C 0.31464(7) 0.19318(13) 0.29263(10) 0.0196(3) Uani 1 1 d . . . . .
C34 C 0.30473(8) 0.13569(14) 0.32566(11) 0.0243(4) Uani 1 1 d . . . . .
H34 H 0.289179 0.157858 0.342639 0.029 Uiso 1 1 calc R U . . .
C35 C 0.31682(8) 0.04776(14) 0.33436(11) 0.0259(4) Uani 1 1 d . . . . .
H35 H 0.310075 0.010096 0.357605 0.031 Uiso 1 1 calc R U . . .
C36 C 0.33888(8) 0.01464(13) 0.30898(10) 0.0223(4) Uani 1 1 d . . . . .
H36 H 0.348253 -0.045642 0.316074 0.027 Uiso 1 1 calc R U . . .
C41 C 0.34989(7) 0.34405(12) 0.18984(10) 0.0180(3) Uani 1 1 d . . . . .
C42 C 0.34440(9) 0.43450(13) 0.18451(12) 0.0259(4) Uani 1 1 d . . . . .
H42 H 0.353361 0.467351 0.161924 0.031 Uiso 1 1 calc R U . . .
C43 C 0.32590(9) 0.47700(14) 0.21200(13) 0.0302(4) Uani 1 1 d . . . . .
H43 H 0.321862 0.538983 0.207848 0.036 Uiso 1 1 calc R U . . .
C44 C 0.31334(8) 0.42991(14) 0.24531(12) 0.0268(4) Uani 1 1 d . . . . .
H44 H 0.300717 0.459969 0.264046 0.032 Uiso 1 1 calc R U . . .
C45 C 0.31873(7) 0.33912(12) 0.25217(10) 0.0197(3) Uani 1 1 d . . . . .
C46 C 0.33754(7) 0.29686(11) 0.22484(9) 0.0166(3) Uani 1 1 d . . . . .
C1 C 0.30355(8) 0.28991(13) 0.28827(11) 0.0229(4) Uani 1 1 d . . . . .
C2 C 0.33686(11) 0.32448(16) 0.36884(13) 0.0358(5) Uani 1 1 d . . . . .
H2A H 0.329991 0.387268 0.367047 0.054 Uiso 1 1 calc R U . . .
H2B H 0.374624 0.315396 0.398376 0.054 Uiso 1 1 calc R U . . .
H2C H 0.327142 0.292755 0.392365 0.054 Uiso 1 1 calc R U . . .
C3 C 0.24424(9) 0.30438(17) 0.24153(14) 0.0361(5) Uani 1 1 d . . . . .
H3A H 0.223215 0.283032 0.190140 0.054 Uiso 1 1 calc R U . . .
H3B H 0.237494 0.367135 0.240187 0.054 Uiso 1 1 calc R U . . .
H3C H 0.234205 0.272193 0.264464 0.054 Uiso 1 1 calc R U . . .
C4 C 0.16971(8) 0.44352(13) -0.01661(11) 0.0245(4) Uani 1 1 d . . . . .
H4 H 0.130783 0.455108 -0.058202 0.029 Uiso 1 1 calc R U . . .
CL1 Cl 0.18065(2) 0.37831(4) 0.05136(3) 0.03401(12) Uani 1 1 d . . . . .
CL2 Cl 0.20297(2) 0.54441(4) 0.02228(3) 0.04053(14) Uani 1 1 d . . . . .
CL3 Cl 0.19113(2) 0.38894(4) -0.05386(3) 0.04063(14) Uani 1 1 d . . . . .

loop_
_atom_site_aniso_label
_atom_site_aniso_U_11
_atom_site_aniso_U_22
_atom_site_aniso_U_33
_atom_site_aniso_U_23
_atom_site_aniso_U_13
_atom_site_aniso_U_12
ZR 0.01085(10) 0.01040(10) 0.01271(10) 0.000 0.00931(8) 0.000
O1 0.0181(6) 0.0172(6) 0.0192(6) -0.0045(5) 0.0148(5) -0.0050(5)
O2 0.0147(5) 0.0130(5) 0.0191(6) -0.0016(4) 0.0129(5) -0.0019(4)
O3 0.0160(5) 0.0163(6) 0.0170(5) 0.0040(4) 0.0129(5) 0.0038(4)
O4 0.0174(5) 0.0151(6) 0.0181(5) 0.0049(4) 0.0146(5) 0.0044(4)
O5 0.0210(6) 0.0164(6) 0.0223(6) 0.0019(5) 0.0187(5) 0.0020(5)
N1 0.0170(6) 0.0166(7) 0.0201(7) 0.0015(5) 0.0148(6) -0.0005(5)
N2 0.0203(7) 0.0152(7) 0.0217(7) 0.0031(6) 0.0173(6) 0.0043(5)
C11 0.0145(7) 0.0170(8) 0.0135(7) -0.0003(6) 0.0097(6) -0.0012(6)
C12 0.0129(7) 0.0131(7) 0.0128(7) 0.0009(5) 0.0082(6) -0.0005(5)
C13 0.0149(7) 0.0161(8) 0.0154(7) 0.0000(6) 0.0103(6) -0.0027(6)
C14 0.0188(8) 0.0165(8) 0.0164(7) -0.0018(6) 0.0111(7) -0.0059(6)
C15 0.0239(8) 0.0158(8) 0.0186(8) -0.0043(6) 0.0141(7) -0.0062(6)
C16 0.0175(7) 0.0192(8) 0.0143(7) -0.0026(6) 0.0108(7) -0.0020(6)
C17 0.0249(9) 0.0249(9) 0.0209(8) -0.0075(7) 0.0169(8) -0.0036(7)
C171 0.0612(16) 0.0336(12) 0.0537(15) -0.0237(11) 0.0478(14) -0.0158(11)
C172 0.0465(13) 0.0428(13) 0.0295(11) -0.0001(9) 0.0310(11) 0.0031(10)
C173 0.0262(10) 0.0549(15) 0.0275(10) -0.0136(10) 0.0176(9) 0.0053(10)
C18 0.0257(9) 0.0221(9) 0.0216(8) -0.0036(7) 0.0162(8) -0.0114(7)
C181 0.0317(10) 0.0211(9) 0.0248(9) 0.0001(7) 0.0208(8) -0.0068(7)
C182 0.0222(9) 0.0485(14) 0.0265(10) 0.0012(9) 0.0135(9) -0.0131(9)
C183 0.0529(14) 0.0296(11) 0.0372(12) -0.0150(9) 0.0343(11) -0.0259(10)
C19 0.0158(7) 0.0187(8) 0.0184(8) 0.0021(6) 0.0126(7) -0.0022(6)
C21 0.0145(7) 0.0149(7) 0.0168(7) 0.0007(6) 0.0122(6) 0.0001(6)
C22 0.0154(7) 0.0128(7) 0.0158(7) 0.0007(6) 0.0119(6) -0.0004(6)
C23 0.0163(7) 0.0162(8) 0.0179(7) 0.0030(6) 0.0132(7) 0.0014(6)
C24 0.0161(7) 0.0190(8) 0.0167(7) 0.0043(6) 0.0117(7) 0.0017(6)
C25 0.0185(8) 0.0247(9) 0.0175(8) 0.0064(7) 0.0136(7) 0.0030(7)
C26 0.0172(7) 0.0235(9) 0.0187(8) 0.0026(6) 0.0141(7) 0.0018(6)
C27 0.0276(9) 0.0462(13) 0.0242(9) 0.0126(8) 0.0224(8) 0.0155(9)
C271 0.0269(11) 0.0719(18) 0.0424(13) 0.0212(12) 0.0287(11) 0.0138(11)
C272 0.0551(15) 0.093(2) 0.0392(13) 0.0342(14) 0.0433(13) 0.0415(15)
C273 0.0582(16) 0.0485(15) 0.0388(12) 0.0011(11) 0.0393(13) 0.0177(12)
C28 0.0215(8) 0.0255(9) 0.0225(8) 0.0108(7) 0.0160(7) 0.0083(7)
C281 0.0189(9) 0.0461(13) 0.0240(9) 0.0114(9) 0.0142(8) 0.0090(8)
C282 0.0460(13) 0.0227(10) 0.0380(11) 0.0118(9) 0.0303(11) 0.0114(9)
C283 0.0305(10) 0.0392(12) 0.0271(10) 0.0185(9) 0.0214(9) 0.0133(9)
C29 0.0179(7) 0.0154(8) 0.0206(8) 0.0036(6) 0.0144(7) 0.0034(6)
C31 0.0151(7) 0.0219(8) 0.0179(7) 0.0005(6) 0.0129(7) -0.0002(6)
C32 0.0143(7) 0.0222(8) 0.0156(7) 0.0014(6) 0.0115(6) 0.0001(6)
C33 0.0176(8) 0.0271(9) 0.0180(8) 0.0006(7) 0.0138(7) 0.0019(7)
C34 0.0256(9) 0.0339(11) 0.0252(9) 0.0010(8) 0.0220(8) 0.0005(8)
C35 0.0306(10) 0.0322(11) 0.0269(9) 0.0030(8) 0.0244(9) -0.0026(8)
C36 0.0256(9) 0.0235(9) 0.0239(9) 0.0031(7) 0.0195(8) -0.0009(7)
C41 0.0202(8) 0.0180(8) 0.0212(8) 0.0017(6) 0.0163(7) 0.0040(6)
C42 0.0378(11) 0.0190(9) 0.0342(10) 0.0057(8) 0.0299(10) 0.0068(8)
C43 0.0459(12) 0.0179(9) 0.0394(11) 0.0038(8) 0.0343(11) 0.0084(8)
C44 0.0354(10) 0.0251(10) 0.0309(10) 0.0015(8) 0.0271(9) 0.0091(8)
C45 0.0204(8) 0.0238(9) 0.0195(8) 0.0021(7) 0.0155(7) 0.0051(7)
C46 0.0167(7) 0.0174(8) 0.0182(7) 0.0010(6) 0.0130(7) 0.0030(6)
C1 0.0267(9) 0.0283(10) 0.0261(9) 0.0016(7) 0.0230(8) 0.0058(7)
C2 0.0560(14) 0.0339(12) 0.0327(11) -0.0027(9) 0.0365(11) 0.0022(10)
C3 0.0329(11) 0.0429(13) 0.0498(13) 0.0129(10) 0.0352(11) 0.0140(10)
C4 0.0213(8) 0.0254(10) 0.0226(9) 0.0001(7) 0.0137(8) -0.0017(7)
CL1 0.0487(3) 0.0257(2) 0.0312(2) -0.00049(19) 0.0291(2) -0.0034(2)
CL2 0.0348(3) 0.0267(3) 0.0412(3) 0.0018(2) 0.0193(3) -0.0071(2)
CL3 0.0382(3) 0.0546(4) 0.0385(3) -0.0024(3) 0.0301(3) 0.0027(3)

loop_
_atom_type_symbol
_atom_type_description
_atom_type_scat_dispersion_real
_atom_type_scat_dispersion_imag
_atom_type_scat_source
C C 0.0033 0.0016 'International Tables Vol C Tables 4.2.6.8 and 6.1.1.4'
H H 0.0000 0.0000 'International Tables Vol C Tables 4.2.6.8 and 6.1.1.4'
N N 0.0061 0.0033 'International Tables Vol C Tables 4.2.6.8 and 6.1.1.4'
O O 0.0106 0.0060 'International Tables Vol C Tables 4.2.6.8 and 6.1.1.4'
Cl Cl 0.1484 0.1585 'International Tables Vol C Tables 4.2.6.8 and 6.1.1.4'
Zr Zr -2.9673 0.5597 'International Tables Vol C Tables 4.2.6.8 and 6.1.1.4'

loop_
_geom_angle_atom_site_label_1
_geom_angle_atom_site_label_2
_geom_angle_atom_site_label_3
_geom_angle
_geom_angle_site_symmetry_1
_geom_angle_site_symmetry_3
_geom_angle_publ_flag
O3 ZR O3 134.19(7) . 2_655 ?
O3 ZR O1 142.12(4) . 2_655 ?
O3 ZR O1 77.93(5) 2_655 2_655 ?
O3 ZR O1 77.93(5) . . ?
O3 ZR O1 142.12(4) 2_655 . ?
O1 ZR O1 83.62(7) 2_655 . ?
O3 ZR O4 77.14(4) . 2_655 ?
O3 ZR O4 70.76(4) 2_655 2_655 ?
O1 ZR O4 102.97(5) 2_655 2_655 ?
O1 ZR O4 146.40(4) . 2_655 ?
O3 ZR O4 70.77(4) . . ?
O3 ZR O4 77.13(4) 2_655 . ?
O1 ZR O4 146.39(4) 2_655 . ?
O1 ZR O4 102.97(5) . . ?
O4 ZR O4 89.64(6) 2_655 . ?
O3 ZR O2 123.72(4) . . ?
O3 ZR O2 73.91(4) 2_655 . ?
O1 ZR O2 78.83(4) 2_655 . ?
O1 ZR O2 70.19(4) . . ?
O4 ZR O2 143.28(4) 2_655 . ?
O4 ZR O2 72.86(4) . . ?
O3 ZR O2 73.91(4) . 2_655 ?
O3 ZR O2 123.72(4) 2_655 2_655 ?
O1 ZR O2 70.19(4) 2_655 2_655 ?
O1 ZR O2 78.83(4) . 2_655 ?
O4 ZR O2 72.86(4) 2_655 2_655 ?
O4 ZR O2 143.28(4) . 2_655 ?
O2 ZR O2 138.13(6) . 2_655 ?
C11 O1 ZR 118.96(10) . . ?
C12 O2 ZR 115.61(10) . . ?
C21 O3 ZR 120.53(10) . . ?
C22 O4 ZR 117.91(10) . . ?
C46 O5 C32 117.93(13) . . ?
C19 N1 C31 122.11(15) . . ?
C19 N1 H1 113.4(16) . . ?
C31 N1 H1 124.4(16) . . ?
C29 N2 C41 122.18(15) . . ?
C29 N2 H2 115.8(16) . . ?
C41 N2 H2 121.3(16) . . ?
O1 C11 C16 127.01(15) . . ?
O1 C11 C12 113.75(15) . . ?
C16 C11 C12 119.22(15) . . ?
O2 C12 C13 122.43(15) . . ?
O2 C12 C11 115.93(14) . . ?
C13 C12 C11 121.62(15) . . ?
C19 C13 C12 117.32(15) . . ?
C19 C13 C14 124.13(15) . . ?
C12 C13 C14 118.55(15) . . ?
C15 C14 C13 116.73(15) . . ?
C15 C14 C18 120.40(16) . . ?
C13 C14 C18 122.84(16) . . ?
C14 C15 C16 125.78(16) . . ?
C14 C15 H15 117.1 . . ?
C16 C15 H15 117.1 . . ?
C11 C16 C15 117.96(15) . . ?
C11 C16 C17 121.18(15) . . ?
C15 C16 C17 120.86(16) . . ?
C172 C17 C173 109.67(18) . . ?
C172 C17 C16 109.34(16) . . ?
C173 C17 C16 109.55(15) . . ?
C172 C17 C171 108.49(18) . . ?
C173 C17 C171 107.26(19) . . ?
C16 C17 C171 112.49(16) . . ?
C17 C171 H17A 109.5 . . ?
C17 C171 H17B 109.5 . . ?
H17A C171 H17B 109.5 . . ?
C17 C171 H17C 109.5 . . ?
H17A C171 H17C 109.5 . . ?
H17B C171 H17C 109.5 . . ?
C17 C172 H17D 109.5 . . ?
C17 C172 H17E 109.5 . . ?
H17D C172 H17E 109.5 . . ?
C17 C172 H17F 109.5 . . ?
H17D C172 H17F 109.5 . . ?
H17E C172 H17F 109.5 . . ?
C17 C173 H17G 109.5 . . ?
C17 C173 H17H 109.5 . . ?
H17G C173 H17H 109.5 . . ?
C17 C173 H17I 109.5 . . ?
H17G C173 H17I 109.5 . . ?
H17H C173 H17I 109.5 . . ?
C183 C18 C14 110.96(16) . . ?
C183 C18 C182 106.38(18) . . ?
C14 C18 C182 111.74(16) . . ?
C183 C18 C181 105.90(17) . . ?
C14 C18 C181 110.61(15) . . ?
C182 C18 C181 111.03(17) . . ?
C18 C181 H18A 109.5 . . ?
C18 C181 H18B 109.5 . . ?
H18A C181 H18B 109.5 . . ?
C18 C181 H18C 109.5 . . ?
H18A C181 H18C 109.5 . . ?
H18B C181 H18C 109.5 . . ?
C18 C182 H18D 109.5 . . ?
C18 C182 H18E 109.5 . . ?
H18D C182 H18E 109.5 . . ?
C18 C182 H18F 109.5 . . ?
H18D C182 H18F 109.5 . . ?
H18E C182 H18F 109.5 . . ?
C18 C183 H18G 109.5 . . ?
C18 C183 H18H 109.5 . . ?
H18G C183 H18H 109.5 . . ?
C18 C183 H18I 109.5 . . ?
H18G C183 H18I 109.5 . . ?
H18H C183 H18I 109.5 . . ?
N1 C19 C13 124.87(15) . . ?
N1 C19 H19 113.2(14) . . ?
C13 C19 H19 121.8(14) . . ?
O3 C21 C26 126.63(15) . . ?
O3 C21 C22 115.05(14) . . ?
C26 C21 C22 118.26(15) . . ?
O4 C22 C23 122.37(14) . . ?
O4 C22 C21 115.14(14) . . ?
C23 C22 C21 122.48(14) . . ?
C29 C23 C22 117.40(15) . . ?
C29 C23 C24 124.08(15) . . ?
C22 C23 C24 118.47(14) . . ?
C25 C24 C23 116.48(15) . . ?
C25 C24 C28 120.63(15) . . ?
C23 C24 C28 122.87(15) . . ?
C24 C25 C26 125.76(16) . . ?
C24 C25 H25 117.1 . . ?
C26 C25 H25 117.1 . . ?
C21 C26 C25 118.33(15) . . ?
C21 C26 C27 120.24(16) . . ?
C25 C26 C27 121.42(15) . . ?
C271 C27 C26 109.33(18) . . ?
C271 C27 C272 108.7(2) . . ?
C26 C27 C272 112.69(16) . . ?
C271 C27 C273 109.5(2) . . ?
C26 C27 C273 108.95(17) . . ?
C272 C27 C273 107.6(2) . . ?
C27 C271 H27A 109.5 . . ?
C27 C271 H27B 109.5 . . ?
H27A C271 H27B 109.5 . . ?
C27 C271 H27C 109.5 . . ?
H27A C271 H27C 109.5 . . ?
H27B C271 H27C 109.5 . . ?
C27 C272 H27D 109.5 . . ?
C27 C272 H27E 109.5 . . ?
H27D C272 H27E 109.5 . . ?
C27 C272 H27F 109.5 . . ?
H27D C272 H27F 109.5 . . ?
H27E C272 H27F 109.5 . . ?
C27 C273 H27G 109.5 . . ?
C27 C273 H27H 109.5 . . ?
H27G C273 H27H 109.5 . . ?
C27 C273 H27I 109.5 . . ?
H27G C273 H27I 109.5 . . ?
H27H C273 H27I 109.5 . . ?
C24 C28 C282 111.88(16) . . ?
C24 C28 C283 111.88(15) . . ?
C282 C28 C283 105.73(17) . . ?
C24 C28 C281 110.02(16) . . ?
C282 C28 C281 111.69(17) . . ?
C283 C28 C281 105.41(16) . . ?
C28 C281 H28A 109.5 . . ?
C28 C281 H28B 109.5 . . ?
H28A C281 H28B 109.5 . . ?
C28 C281 H28C 109.5 . . ?
H28A C281 H28C 109.5 . . ?
H28B C281 H28C 109.5 . . ?
C28 C282 H28D 109.5 . . ?
C28 C282 H28E 109.5 . . ?
H28D C282 H28E 109.5 . . ?
C28 C282 H28F 109.5 . . ?
H28D C282 H28F 109.5 . . ?
H28E C282 H28F 109.5 . . ?
C28 C283 H28G 109.5 . . ?
C28 C283 H28H 109.5 . . ?
H28G C283 H28H 109.5 . . ?
C28 C283 H28I 109.5 . . ?
H28G C283 H28I 109.5 . . ?
H28H C283 H28I 109.5 . . ?
N2 C29 C23 125.25(16) . . ?
N2 C29 H29 112.6(14) . . ?
C23 C29 H29 122.0(14) . . ?
C36 C31 C32 119.57(16) . . ?
C36 C31 N1 120.47(17) . . ?
C32 C31 N1 119.96(15) . . ?
O5 C32 C33 123.65(16) . . ?
O5 C32 C31 115.36(14) . . ?
C33 C32 C31 120.99(16) . . ?
C32 C33 C34 117.88(17) . . ?
C32 C33 C1 122.15(16) . . ?
C34 C33 C1 119.96(16) . . ?
C35 C34 C33 121.89(17) . . ?
C35 C34 H34 119.1 . . ?
C33 C34 H34 119.1 . . ?
C34 C35 C36 119.49(17) . . ?
C34 C35 H35 120.3 . . ?
C36 C35 H35 120.3 . . ?
C35 C36 C31 120.11(18) . . ?
C35 C36 H36 119.9 . . ?
C31 C36 H36 119.9 . . ?
C42 C41 C46 119.12(16) . . ?
C42 C41 N2 120.31(16) . . ?
C46 C41 N2 120.54(16) . . ?
C43 C42 C41 120.07(18) . . ?
C43 C42 H42 120.0 . . ?
C41 C42 H42 120.0 . . ?
C44 C43 C42 120.21(19) . . ?
C44 C43 H43 119.9 . . ?
C42 C43 H43 119.9 . . ?
C43 C44 C45 121.32(17) . . ?
C43 C44 H44 119.3 . . ?
C45 C44 H44 119.3 . . ?
C46 C45 C44 118.24(17) . . ?
C46 C45 C1 122.38(17) . . ?
C44 C45 C1 119.38(16) . . ?
O5 C46 C45 123.35(15) . . ?
O5 C46 C41 115.63(14) . . ?
C45 C46 C41 121.02(16) . . ?
C33 C1 C45 110.34(14) . . ?
C33 C1 C3 109.88(17) . . ?
C45 C1 C3 109.25(16) . . ?
C33 C1 C2 108.37(16) . . ?
C45 C1 C2 109.27(17) . . ?
C3 C1 C2 109.72(17) . . ?
C1 C2 H2A 109.5 . . ?
C1 C2 H2B 109.5 . . ?
H2A C2 H2B 109.5 . . ?
C1 C2 H2C 109.5 . . ?
H2A C2 H2C 109.5 . . ?
H2B C2 H2C 109.5 . . ?
C1 C3 H3A 109.5 . . ?
C1 C3 H3B 109.5 . . ?
H3A C3 H3B 109.5 . . ?
C1 C3 H3C 109.5 . . ?
H3A C3 H3C 109.5 . . ?
H3B C3 H3C 109.5 . . ?
CL3 C4 CL1 110.25(11) . . ?
CL3 C4 CL2 109.89(11) . . ?
CL1 C4 CL2 110.62(11) . . ?
CL3 C4 H4 108.7 . . ?
CL1 C4 H4 108.7 . . ?
CL2 C4 H4 108.7 . . ?

loop_
_geom_bond_atom_site_label_1
_geom_bond_atom_site_label_2
_geom_bond_distance
_geom_bond_site_symmetry_2
_geom_bond_publ_flag
ZR O3 2.1446(11) . ?
ZR O3 2.1446(11) 2_655 ?
ZR O1 2.1459(12) 2_655 ?
ZR O1 2.1459(12) . ?
ZR O4 2.2358(12) 2_655 ?
ZR O4 2.2359(11) . ?
ZR O2 2.2489(11) . ?
ZR O2 2.2490(11) 2_655 ?
O1 C11 1.322(2) . ?
O2 C12 1.295(2) . ?
O3 C21 1.313(2) . ?
O4 C22 1.2983(19) . ?
O5 C46 1.375(2) . ?
O5 C32 1.3783(19) . ?
N1 C19 1.318(2) . ?
N1 C31 1.407(2) . ?
N1 H1 0.89(3) . ?
N2 C29 1.324(2) . ?
N2 C41 1.412(2) . ?
N2 H2 0.87(3) . ?
C11 C16 1.379(2) . ?
C11 C12 1.428(2) . ?
C12 C13 1.427(2) . ?
C13 C19 1.395(2) . ?
C13 C14 1.447(2) . ?
C14 C15 1.363(3) . ?
C14 C18 1.536(2) . ?
C15 C16 1.423(2) . ?
C15 H15 0.9500 . ?
C16 C17 1.531(2) . ?
C17 C172 1.523(3) . ?
C17 C173 1.524(3) . ?
C17 C171 1.534(3) . ?
C171 H17A 0.9800 . ?
C171 H17B 0.9800 . ?
C171 H17C 0.9800 . ?
C172 H17D 0.9800 . ?
C172 H17E 0.9800 . ?
C172 H17F 0.9800 . ?
C173 H17G 0.9800 . ?
C173 H17H 0.9800 . ?
C173 H17I 0.9800 . ?
C18 C183 1.532(3) . ?
C18 C182 1.540(3) . ?
C18 C181 1.543(3) . ?
C181 H18A 0.9800 . ?
C181 H18B 0.9800 . ?
C181 H18C 0.9800 . ?
C182 H18D 0.9800 . ?
C182 H18E 0.9800 . ?
C182 H18F 0.9800 . ?
C183 H18G 0.9800 . ?
C183 H18H 0.9800 . ?
C183 H18I 0.9800 . ?
C19 H19 0.93(2) . ?
C21 C26 1.385(2) . ?
C21 C22 1.429(2) . ?
C22 C23 1.424(2) . ?
C23 C29 1.400(2) . ?
C23 C24 1.451(2) . ?
C24 C25 1.368(2) . ?
C24 C28 1.534(2) . ?
C25 C26 1.425(2) . ?
C25 H25 0.9500 . ?
C26 C27 1.527(2) . ?
C27 C271 1.527(3) . ?
C27 C272 1.532(3) . ?
C27 C273 1.534(4) . ?
C271 H27A 0.9800 . ?
C271 H27B 0.9800 . ?
C271 H27C 0.9800 . ?
C272 H27D 0.9800 . ?
C272 H27E 0.9800 . ?
C272 H27F 0.9800 . ?
C273 H27G 0.9800 . ?
C273 H27H 0.9800 . ?
C273 H27I 0.9800 . ?
C28 C282 1.540(3) . ?
C28 C283 1.541(3) . ?
C28 C281 1.542(3) . ?
C281 H28A 0.9800 . ?
C281 H28B 0.9800 . ?
C281 H28C 0.9800 . ?
C282 H28D 0.9800 . ?
C282 H28E 0.9800 . ?
C282 H28F 0.9800 . ?
C283 H28G 0.9800 . ?
C283 H28H 0.9800 . ?
C283 H28I 0.9800 . ?
C29 H29 0.95(2) . ?
C31 C36 1.387(2) . ?
C31 C32 1.396(3) . ?
C32 C33 1.386(2) . ?
C33 C34 1.395(3) . ?
C33 C1 1.509(3) . ?
C34 C35 1.376(3) . ?
C34 H34 0.9500 . ?
C35 C36 1.384(3) . ?
C35 H35 0.9500 . ?
C36 H36 0.9500 . ?
C41 C42 1.385(3) . ?
C41 C46 1.403(2) . ?
C42 C43 1.382(3) . ?
C42 H42 0.9500 . ?
C43 C44 1.373(3) . ?
C43 H43 0.9500 . ?
C44 C45 1.391(3) . ?
C44 H44 0.9500 . ?
C45 C46 1.386(2) . ?
C45 C1 1.515(3) . ?
C1 C3 1.538(3) . ?
C1 C2 1.540(3) . ?
C2 H2A 0.9800 . ?
C2 H2B 0.9800 . ?
C2 H2C 0.9800 . ?
C3 H3A 0.9800 . ?
C3 H3B 0.9800 . ?
C3 H3C 0.9800 . ?
C4 CL3 1.748(2) . ?
C4 CL1 1.748(2) . ?
C4 CL2 1.757(2) . ?
C4 H4 1.0000 . ?
